data_1554439
loop_
_publ_author_name
'Kang, On-Yu'
'Park, Seong Jun'
'Ahn, Hyojung'
'Jeong, Kyung Chae'
'Lim, Hwan Jung'

_publ_section_title
;
 Structural assignment of the enol--keto tautomers of one-pot synthesized
 4-hydroxyquinolines/4-quinolones
;
_journal_issue 2
_journal_name_full 'Organic Chemistry Frontiers'
_journal_page_first 183
_journal_paper_doi 10.1039/C8QO00884A
_journal_volume 6
_journal_year 2019
_chemical_formula_sum 'C13 H19 N O8 S'
_chemical_formula_weight 349.35
_chemical_name_systematic 'Methyl 8-methoxy-2-(methylsulfinyl)-4-oxo-1,4-dihydroquinoline-3-carboxylate'
_space_group_IT_number 2
_space_group_name_Hall '-P 1'
_space_group_name_H-M_alt 'P -1'
_symmetry_cell_setting triclinic
_symmetry_space_group_name_H-M 'P -1'
_atom_sites_solution_hydrogens geom
_atom_sites_solution_primary direct
_atom_sites_solution_secondary difmap
_audit_creation_method SHELXL-97
_audit_update_record
;
2018-04-18 deposited with the CCDC.
2018-11-28 downloaded from the CCDC.
;
_cell_angle_alpha 85.640(6)
_cell_angle_beta 87.406(6)
_cell_angle_gamma 77.183(6)
_cell_formula_units_Z 2
_cell_length_a 7.2412(9)
_cell_length_b 9.7236(12)
_cell_length_c 11.4552(15)
_cell_measurement_reflns_used 7691
_cell_measurement_temperature 296(1)
_cell_measurement_theta_max 28.26
_cell_measurement_theta_min 2.70
_cell_volume 783.86(17)
_computing_cell_refinement 'Bruker SAINT'
_computing_data_collection 'Bruker APEX2'
_computing_data_reduction 'Bruker SAINT'
_computing_molecular_graphics 'Bruker SHELXTL'
_computing_publication_material 'Bruker SHELXTL'
_computing_structure_refinement 'SHELXL-97 (Sheldrick, 2008)'
_computing_structure_solution 'SHELXS-97 (Sheldrick, 2008)'
_diffrn_ambient_temperature 296(1)
_diffrn_measured_fraction_theta_full 0.965
_diffrn_measured_fraction_theta_max 0.965
_diffrn_measurement_device_type 'Bruker APEX-II CCD'
_diffrn_measurement_method '\f and \w scans'
_diffrn_radiation_monochromator graphite
_diffrn_radiation_source 'fine-focus sealed tube'
_diffrn_radiation_type MoK\a
_diffrn_radiation_wavelength 0.71073
_diffrn_reflns_av_R_equivalents 0.0349
_diffrn_reflns_av_sigmaI/netI 0.0325
_diffrn_reflns_limit_h_max 8
_diffrn_reflns_limit_h_min -8
_diffrn_reflns_limit_k_max 11
_diffrn_reflns_limit_k_min -11
_diffrn_reflns_limit_l_max 14
_diffrn_reflns_limit_l_min -14
_diffrn_reflns_number 10645
_diffrn_reflns_theta_full 26.00
_diffrn_reflns_theta_max 26.00
_diffrn_reflns_theta_min 1.78
_exptl_absorpt_coefficient_mu 0.248
_exptl_absorpt_correction_T_max 0.96
_exptl_absorpt_correction_T_min 0.67
_exptl_absorpt_correction_type multi-scan
_exptl_absorpt_process_details 'Bruker SADABS'
_exptl_crystal_colour silver-white
_exptl_crystal_density_diffrn 1.480
_exptl_crystal_density_meas ?
_exptl_crystal_density_method 'not measured'
_exptl_crystal_description block
_exptl_crystal_F_000 368
_exptl_crystal_recrystallization_method 'Re-crystallisation from solvent: Dichloromethane, Methanol'
_exptl_crystal_size_max 0.300
_exptl_crystal_size_mid 0.150
_exptl_crystal_size_min 0.150
_refine_diff_density_max 0.303
_refine_diff_density_min -0.326
_refine_diff_density_rms 0.054
_refine_ls_extinction_method none
_refine_ls_goodness_of_fit_ref 1.077
_refine_ls_hydrogen_treatment refxyz
_refine_ls_matrix_type full
_refine_ls_number_parameters 232
_refine_ls_number_reflns 2965
_refine_ls_number_restraints 5
_refine_ls_restrained_S_all 1.078
_refine_ls_R_factor_all 0.0509
_refine_ls_R_factor_gt 0.0429
_refine_ls_shift/su_max 0.000
_refine_ls_shift/su_mean 0.000
_refine_ls_structure_factor_coef Fsqd
_refine_ls_weighting_details 'calc w=1/[\s^2^(Fo^2^)+(0.0820P)^2^+0.0292P] where P=(Fo^2^+2Fc^2^)/3'
_refine_ls_weighting_scheme calc
_refine_ls_wR_factor_gt 0.1227
_refine_ls_wR_factor_ref 0.1289
_reflns_number_gt 2446
_reflns_number_total 2965
_reflns_threshold_expression >2sigma(I)
_cod_data_source_file c8qo00884a2.cif
_cod_data_source_block 20170522_0m
_cod_depositor_comments
;
The following automatic conversions were performed:

data item '_symmetry_cell_setting' value 'Triclinic' was changed to
'triclinic' in accordance with the
/home/saulius/struct/COD-crude-data/automatic-downloads/DataCite-retrospective/RSC/depositions/lib/dictionaries/cif_core.dic
dictionary named 'cif_core.dic' version 2.4.2 last updated on
2011-04-26.

data item '_exptl_crystal_density_meas' value 'none' was changed to
'?' -- the value is perceived as not measured.

Automatic conversion script
Id: cif_fix_values 6909 2019-04-08 15:41:33Z antanas 
;
_cod_original_sg_symbol_H-M P-1
_cod_database_code 1554439

loop_
_symmetry_equiv_pos_as_xyz
'x, y, z'
'-x, -y, -z'

loop_
_atom_site_label
_atom_site_type_symbol
_atom_site_fract_x
_atom_site_fract_y
_atom_site_fract_z
_atom_site_U_iso_or_equiv
_atom_site_adp_type
_atom_site_occupancy
_atom_site_symmetry_multiplicity
_atom_site_calc_flag
_atom_site_refinement_flags
S1 S 0.03480(6) 0.11210(5) 0.34434(4) 0.03651(19) Uani 1 1 d .
O1 O 0.3099(2) -0.29133(15) 0.06376(13) 0.0571(4) Uani 1 1 d .
O2 O 0.1824(2) 0.32834(14) -0.03434(12) 0.0516(4) Uani 1 1 d .
O3 O 0.1603(2) -0.34107(14) 0.28120(12) 0.0456(4) Uani 1 1 d .
O4 O -0.0185(2) 0.26477(14) 0.30094(12) 0.0478(4) Uani 1 1 d .
O5 O 0.1075(2) -0.16093(15) 0.39689(13) 0.0530(4) Uani 1 1 d .
N1 N 0.1583(2) 0.12477(15) 0.12655(12) 0.0338(4) Uani 1 1 d .
H1A H 0.1304 0.2126 0.1410 0.041 Uiso 1 1 calc R
C1 C 0.2310(3) 0.1958(2) -0.07265(17) 0.0374(5) Uani 1 1 d .
C2 C 0.2890(3) 0.1597(2) -0.18384(17) 0.0444(5) Uani 1 1 d .
H2A H 0.2990 0.2293 -0.2427 0.053 Uiso 1 1 calc R
C3 C 0.3329(3) 0.0167(2) -0.20791(17) 0.0460(5) Uani 1 1 d .
H3A H 0.3697 -0.0073 -0.2839 0.055 Uiso 1 1 calc R
C4 C 0.3235(3) -0.0882(2) -0.12337(17) 0.0417(5) Uani 1 1 d .
H4B H 0.3545 -0.1822 -0.1419 0.050 Uiso 1 1 calc R
C5 C 0.2671(2) -0.0543(2) -0.00868(15) 0.0342(4) Uani 1 1 d .
C6 C 0.2198(2) 0.08773(19) 0.01511(15) 0.0316(4) Uani 1 1 d .
C7 C 0.1829(4) 0.4454(2) -0.1180(2) 0.0619(7) Uani 1 1 d .
H7A H 0.1461 0.5321 -0.0796 0.093 Uiso 1 1 calc R
H7B H 0.0952 0.4446 -0.1782 0.093 Uiso 1 1 calc R
H7C H 0.3079 0.4379 -0.1524 0.093 Uiso 1 1 calc R
C8 C 0.1413(2) 0.02714(19) 0.21222(15) 0.0313(4) Uani 1 1 d .
C9 C 0.1864(2) -0.11567(19) 0.19847(16) 0.0337(4) Uani 1 1 d .
C10 C 0.2579(3) -0.1657(2) 0.08447(17) 0.0366(4) Uani 1 1 d .
C11 C 0.1500(3) -0.2069(2) 0.30137(17) 0.0372(4) Uani 1 1 d .
C12 C 0.1153(4) -0.4295(2) 0.3814(2) 0.0570(6) Uani 1 1 d .
H12A H 0.1269 -0.5242 0.3590 0.086 Uiso 1 1 calc R
H12B H -0.0121 -0.3929 0.4089 0.086 Uiso 1 1 calc R
H12C H 0.2014 -0.4298 0.4428 0.086 Uiso 1 1 calc R
C13 C 0.2512(3) 0.0987(3) 0.41939(19) 0.0535(6) Uani 1 1 d .
H13A H 0.2954 0.0033 0.4509 0.080 Uiso 1 1 calc R
H13B H 0.2286 0.1612 0.4820 0.080 Uiso 1 1 calc R
H13C H 0.3451 0.1245 0.3654 0.080 Uiso 1 1 calc R
O11 O 0.3916(3) 0.4238(2) 0.15506(19) 0.0720(6) Uani 1 1 d D
H11A H 0.442(6) 0.396(4) 0.093(2) 0.147(19) Uiso 1 1 d D
H11B H 0.348(5) 0.516(4) 0.153(3) 0.114(12) Uiso 1 1 d .
O12 O 0.5954(3) 0.3736(2) 0.35615(16) 0.0759(6) Uani 1 1 d D
H12D H 0.520(4) 0.385(3) 0.297(2) 0.111(13) Uiso 1 1 d D
H12E H 0.706(3) 0.338(3) 0.339(3) 0.094(10) Uiso 1 1 d D
O13 O 0.4247(3) 0.3328(3) 0.58289(19) 0.0804(6) Uani 1 1 d D
H13D H 0.477(5) 0.328(4) 0.516(2) 0.126(14) Uiso 1 1 d D
H13E H 0.458(6) 0.396(4) 0.624(3) 0.159(19) Uiso 1 1 d D

loop_
_atom_site_aniso_label
_atom_site_aniso_U_11
_atom_site_aniso_U_22
_atom_site_aniso_U_33
_atom_site_aniso_U_23
_atom_site_aniso_U_13
_atom_site_aniso_U_12
S1 0.0433(3) 0.0335(3) 0.0328(3) -0.0069(2) 0.0069(2) -0.0085(2)
O1 0.0909(12) 0.0300(9) 0.0466(9) -0.0090(7) 0.0044(8) -0.0044(7)
O2 0.0793(10) 0.0343(8) 0.0420(8) 0.0047(6) 0.0021(7) -0.0171(7)
O3 0.0668(9) 0.0304(8) 0.0415(8) 0.0011(6) 0.0000(7) -0.0162(6)
O4 0.0632(9) 0.0302(8) 0.0476(8) -0.0075(6) 0.0123(7) -0.0060(6)
O5 0.0816(10) 0.0387(9) 0.0379(8) -0.0030(7) 0.0112(7) -0.0137(7)
N1 0.0446(8) 0.0261(8) 0.0312(8) -0.0052(7) 0.0046(7) -0.0088(6)
C1 0.0394(9) 0.0389(11) 0.0366(10) -0.0019(8) -0.0007(8) -0.0144(8)
C2 0.0443(10) 0.0563(14) 0.0337(10) 0.0038(9) 0.0011(8) -0.0164(9)
C3 0.0422(10) 0.0638(15) 0.0314(10) -0.0100(10) 0.0054(8) -0.0091(10)
C4 0.0433(10) 0.0434(12) 0.0370(11) -0.0137(9) 0.0020(8) -0.0040(8)
C5 0.0337(9) 0.0374(11) 0.0320(10) -0.0068(8) -0.0007(8) -0.0073(8)
C6 0.0324(8) 0.0342(10) 0.0296(9) -0.0037(8) 0.0006(7) -0.0100(7)
C7 0.0936(18) 0.0443(14) 0.0513(14) 0.0148(11) -0.0092(13) -0.0275(13)
C8 0.0346(9) 0.0304(10) 0.0296(9) -0.0025(7) 0.0015(7) -0.0090(7)
C9 0.0379(9) 0.0298(10) 0.0337(10) -0.0041(8) 0.0001(8) -0.0079(7)
C10 0.0408(10) 0.0307(11) 0.0377(10) -0.0070(8) -0.0017(8) -0.0051(8)
C11 0.0420(10) 0.0313(11) 0.0388(11) -0.0007(8) -0.0026(8) -0.0090(8)
C12 0.0818(16) 0.0389(12) 0.0528(14) 0.0125(11) -0.0039(12) -0.0231(11)
C13 0.0543(12) 0.0671(15) 0.0426(12) -0.0176(11) 0.0013(10) -0.0169(11)
O11 0.1041(15) 0.0436(11) 0.0642(12) -0.0078(9) -0.0271(11) -0.0014(10)
O12 0.0634(12) 0.1050(16) 0.0468(11) -0.0074(10) 0.0030(9) 0.0083(11)
O13 0.0962(15) 0.0944(16) 0.0566(12) 0.0082(11) 0.0077(11) -0.0400(12)

loop_
_atom_type_symbol
_atom_type_description
_atom_type_scat_dispersion_real
_atom_type_scat_dispersion_imag
_atom_type_scat_source
C C 0.0033 0.0016 'International Tables Vol C Tables 4.2.6.8 and 6.1.1.4'
H H 0.0000 0.0000 'International Tables Vol C Tables 4.2.6.8 and 6.1.1.4'
N N 0.0061 0.0033 'International Tables Vol C Tables 4.2.6.8 and 6.1.1.4'
O O 0.0106 0.0060 'International Tables Vol C Tables 4.2.6.8 and 6.1.1.4'
S S 0.1246 0.1234 'International Tables Vol C Tables 4.2.6.8 and 6.1.1.4'

loop_
_geom_angle_atom_site_label_1
_geom_angle_atom_site_label_2
_geom_angle_atom_site_label_3
_geom_angle
O4 S1 C13 103.87(10)
O4 S1 C8 102.10(8)
C13 S1 C8 97.17(9)
C1 O2 C7 118.08(17)
C11 O3 C12 115.22(16)
C8 N1 C6 121.35(15)
C8 N1 H1A 119.3
C6 N1 H1A 119.3
O2 C1 C2 126.96(17)
O2 C1 C6 113.99(17)
C2 C1 C6 119.05(18)
C1 C2 C3 119.22(18)
C1 C2 H2A 120.4
C3 C2 H2A 120.4
C4 C3 C2 122.01(19)
C4 C3 H3A 119.0
C2 C3 H3A 119.0
C3 C4 C5 119.88(19)
C3 C4 H4B 120.1
C5 C4 H4B 120.1
C6 C5 C4 118.29(17)
C6 C5 C10 120.80(16)
C4 C5 C10 120.91(17)
N1 C6 C5 119.64(15)
N1 C6 C1 118.82(16)
C5 C6 C1 121.54(17)
O2 C7 H7A 109.5
O2 C7 H7B 109.5
H7A C7 H7B 109.5
O2 C7 H7C 109.5
H7A C7 H7C 109.5
H7B C7 H7C 109.5
N1 C8 C9 123.67(16)
N1 C8 S1 110.21(13)
C9 C8 S1 125.99(13)
C8 C9 C10 119.13(15)
C8 C9 C11 115.89(16)
C10 C9 C11 124.92(17)
O1 C10 C9 124.50(17)
O1 C10 C5 120.17(17)
C9 C10 C5 115.33(16)
O5 C11 O3 122.75(17)
O5 C11 C9 121.99(17)
O3 C11 C9 115.23(17)
O3 C12 H12A 109.5
O3 C12 H12B 109.5
H12A C12 H12B 109.5
O3 C12 H12C 109.5
H12A C12 H12C 109.5
H12B C12 H12C 109.5
S1 C13 H13A 109.5
S1 C13 H13B 109.5
H13A C13 H13B 109.5
S1 C13 H13C 109.5
H13A C13 H13C 109.5
H13B C13 H13C 109.5
H11A O11 H11B 113(3)
H12D O12 H12E 113(3)
H13D O13 H13E 113(4)

loop_
_geom_bond_atom_site_label_1
_geom_bond_atom_site_label_2
_geom_bond_distance
S1 O4 1.5002(14)
S1 C13 1.796(2)
S1 C8 1.8355(18)
O1 C10 1.233(2)
O2 C1 1.359(2)
O2 C7 1.432(2)
O3 C11 1.328(2)
O3 C12 1.450(2)
O5 C11 1.214(2)
N1 C8 1.334(2)
N1 C6 1.380(2)
N1 H1A 0.8600
C1 C2 1.370(3)
C1 C6 1.411(2)
C2 C3 1.402(3)
C2 H2A 0.9300
C3 C4 1.363(3)
C3 H3A 0.9300
C4 C5 1.400(3)
C4 H4B 0.9300
C5 C6 1.392(3)
C5 C10 1.472(3)
C7 H7A 0.9600
C7 H7B 0.9600
C7 H7C 0.9600
C8 C9 1.374(3)
C9 C10 1.461(3)
C9 C11 1.470(2)
C12 H12A 0.9600
C12 H12B 0.9600
C12 H12C 0.9600
C13 H13A 0.9600
C13 H13B 0.9600
C13 H13C 0.9600
O11 H11A 0.822(19)
O11 H11B 0.88(3)
O12 H12D 0.875(18)
O12 H12E 0.819(17)
O13 H13D 0.835(19)
O13 H13E 0.880(19)

loop_
_geom_torsion_atom_site_label_1
_geom_torsion_atom_site_label_2
_geom_torsion_atom_site_label_3
_geom_torsion_atom_site_label_4
_geom_torsion
C7 O2 C1 C2 2.8(3)
C7 O2 C1 C6 -177.85(17)
O2 C1 C2 C3 -179.74(18)
C6 C1 C2 C3 0.9(3)
C1 C2 C3 C4 -1.3(3)
C2 C3 C4 C5 0.5(3)
C3 C4 C5 C6 0.7(3)
C3 C4 C5 C10 -179.28(17)
C8 N1 C6 C5 -0.6(3)
C8 N1 C6 C1 178.59(15)
C4 C5 C6 N1 178.09(16)
C10 C5 C6 N1 -1.9(3)
C4 C5 C6 C1 -1.1(3)
C10 C5 C6 C1 178.88(16)
O2 C1 C6 N1 1.7(2)
C2 C1 C6 N1 -178.93(16)
O2 C1 C6 C5 -179.13(16)
C2 C1 C6 C5 0.3(3)
C6 N1 C8 C9 1.5(3)
C6 N1 C8 S1 -174.48(13)
O4 S1 C8 N1 7.21(15)
C13 S1 C8 N1 -98.70(15)
O4 S1 C8 C9 -168.68(16)
C13 S1 C8 C9 85.41(18)
N1 C8 C9 C10 0.2(3)
S1 C8 C9 C10 175.58(13)
N1 C8 C9 C11 -177.27(16)
S1 C8 C9 C11 -1.9(2)
C8 C9 C10 O1 176.90(18)
C11 C9 C10 O1 -5.9(3)
C8 C9 C10 C5 -2.6(3)
C11 C9 C10 C5 174.67(16)
C6 C5 C10 O1 -176.07(18)
C4 C5 C10 O1 3.9(3)
C6 C5 C10 C9 3.4(3)
C4 C5 C10 C9 -176.59(17)
C12 O3 C11 O5 0.6(3)
C12 O3 C11 C9 -177.13(17)
C8 C9 C11 O5 -9.7(3)
C10 C9 C11 O5 172.96(18)
C8 C9 C11 O3 167.99(16)
C10 C9 C11 O3 -9.3(3)
